data_4024586
loop_
_publ_author_name
'John M. Humphrey'
'Eric P. Arnold'
'Thomas A. Chappie'
'John B. Feltenberger'
'Arthur Nagel'
'Wendy Simon'
'Melani Suarez-Contreras'
'Norma J. Tom'
'Brian T. O'Neill'

_publ_section_title
;
Diastereoselective Synthesis of 2,3,6-Trisubstituted Piperidines
;
_journal_name_full 'Journal of Organic Chemistry'
_journal_page_first 4525
_journal_page_last 4536
_journal_paper_doi 10.1021/jo9003184
_journal_volume 74
_journal_year 2009
_chemical_formula_sum 'C22 H28 N2 O4'
_space_group_IT_number 2
_symmetry_cell_setting triclinic
_symmetry_Int_Tables_number 2
_symmetry_space_group_name_Hall '-P 1'
_symmetry_space_group_name_H-M 'P -1'
_audit_creation_date 2003-04-04
_audit_creation_method CSD-ConQuest-V1
_cell_angle_alpha 114.86(10)
_cell_angle_beta 90.77(10)
_cell_angle_gamma 112.91(10)
_cell_formula_units_Z 2
_cell_length_a 10.296(2)
_cell_length_b 11.414(2)
_cell_length_c 11.568(3)
_cod_data_source_file jo9003184_si_004.cif
_cod_data_source_block CSD_CIF_F00753
_cod_database_code 4024586

loop_
_symmetry_equiv_pos_site_id
_symmetry_equiv_pos_as_xyz
1 x,y,z
2 -x,-y,-z

loop_
_atom_site_label
_atom_site_type_symbol
_atom_site_fract_x
_atom_site_fract_y
_atom_site_fract_z
C1 C 0.25189 1.00292 0.79183
H1 H 0.27375 1.02960 0.88280
C2 C 0.11479 0.96913 0.73406
H2 H 0.04217 0.97158 0.78502
C3 C 0.08262 0.93253 0.60558
H3 H -0.01154 0.91221 0.56668
C4 C 0.18438 0.92473 0.53204
H4 H 0.16092 0.89645 0.44084
C5 C 0.32213 0.95772 0.58900
H5 H 0.39315 0.95191 0.53665
C6 C 0.35750 0.99857 0.71965
C7 C 0.50775 1.04170 0.78543
H6 H 0.51104 1.07005 0.87659
N1 N 0.61166 1.16270 0.77068
C8 C 0.68047 1.27913 0.87385
H7 H 0.66330 1.28037 0.95563
C9 C 0.78422 1.41162 0.87651
C10 C 0.82248 1.41953 0.76482
H8 H 0.78172 1.33555 0.68162
C11 C 0.91914 1.54824 0.77354
H9 H 0.94468 1.55363 0.69582
C12 C 0.97935 1.66860 0.89147
H10 H 1.04731 1.75752 0.89625
C13 C 0.94270 1.66217 1.00248
H11 H 0.98458 1.74656 1.08533
C14 C 0.84574 1.53456 0.99510
H12 H 0.82022 1.53052 1.07331
C15 C 0.54879 0.91647 0.72697
H13 H 0.54337 0.88712 0.63546
N2 N 0.70324 0.97094 0.79165
O1 O 0.72896 1.00922 0.90716
O2 O 0.79202 0.97284 0.72446
C16 C 0.45492 0.78788 0.74422
H14 H 0.35628 0.75635 0.70672
H15 H 0.46229 0.81627 0.83573
C17 C 0.49429 0.66283 0.68233
H16 H 0.47991 0.62979 0.58986
H17 H 0.59489 0.69620 0.71493
C18 C 0.40815 0.53849 0.70794
O3 O 0.46272 0.43714 0.64212
C19 C 0.40129 0.30630 0.64960
H18 H 0.46822 0.26455 0.63505
H19 H 0.31380 0.24132 0.58441
H20 H 0.38029 0.32449 0.73440
O4 O 0.42851 0.57721 0.84302
C20 C 0.57239 0.62742 0.90813
H21 H 0.62115 0.58078 0.84835
H22 H 0.56991 0.60604 0.98018
H23 H 0.62290 0.72921 0.93967
C21 C 0.24663 0.47874 0.66485
H24 H 0.20031 0.39746 0.68062
H25 H 0.21599 0.55017 0.71728
C22 C 0.19705 0.43345 0.52316
H26 H 0.09369 0.39338 0.50199
H27 H 0.22813 0.36279 0.46979
H28 H 0.23777 0.51534 0.50750

loop_
_atom_type_symbol
_atom_type_radius_bond
C 0.68
H 0.23
N 0.68
O 0.68
